data_4065530
loop_
_publ_author_name
'Eloi, Antoine'
'Poizat, Mael'
'Hautecoeur, Albin'
'Panossian, Armen'
'Rose-Munch, Fran\,coise'
'Rose, Eric'

_publ_section_title
;
 Ferrocenyl-Substituted
 (\h5-Hydroxyalkylcyclohexadienyl)tricarbonylmanganese Complexes:
 Synthesis, Structural Determinations, and Formation of Carbenium Ions
;
_journal_issue 21
_journal_name_full Organometallics
_journal_page_first 5564
_journal_paper_doi 10.1021/om200905p
_journal_volume 30
_journal_year 2011
_chemical_formula_moiety 'C27 H23 Fe Mn O5'
_chemical_formula_sum 'C27 H23 Fe Mn O5'
_chemical_formula_weight 538.24
_space_group_IT_number 2
_symmetry_cell_setting triclinic
_symmetry_space_group_name_Hall '-P 1'
_symmetry_space_group_name_H-M 'P -1'
_atom_sites_solution_hydrogens mixed
_atom_sites_solution_primary direct
_atom_sites_solution_secondary difmap
_audit_creation_method SHELXL-97
_cell_angle_alpha 99.725(2)
_cell_angle_beta 108.453(3)
_cell_angle_gamma 111.514(2)
_cell_formula_units_Z 2
_cell_length_a 10.5141(4)
_cell_length_b 10.7253(5)
_cell_length_c 12.2530(8)
_cell_measurement_reflns_used 9944
_cell_measurement_temperature 200(1)
_cell_measurement_theta_max 30.57
_cell_measurement_theta_min 2.27
_cell_volume 1154.03(11)
_computing_cell_refinement 'Bruker SAINT'
_computing_data_collection 'Bruker APEX2'
_computing_data_reduction 'Bruker SAINT'
_computing_publication_material 'SHELXL-97 (Sheldrick, 2008)'
_computing_structure_refinement 'SHELXL-97 (Sheldrick, 2008)'
_computing_structure_solution 'SIR92 (Giacovazzo et al, 1993)'
_diffrn_ambient_temperature 200(1)
_diffrn_detector_area_resol_mean 8.3333
_diffrn_measured_fraction_theta_full 0.989
_diffrn_measured_fraction_theta_max 0.989
_diffrn_measurement_device_type 'Bruker APEX-II CCD'
_diffrn_measurement_method '\f and \w scans'
_diffrn_radiation_monochromator 'curved graphite'
_diffrn_radiation_source 'fine-focus sealed tube'
_diffrn_radiation_type MoK\a
_diffrn_radiation_wavelength 0.71073
_diffrn_reflns_av_R_equivalents 0.0138
_diffrn_reflns_av_sigmaI/netI 0.0144
_diffrn_reflns_limit_h_max 15
_diffrn_reflns_limit_h_min -15
_diffrn_reflns_limit_k_max 15
_diffrn_reflns_limit_k_min -15
_diffrn_reflns_limit_l_max 16
_diffrn_reflns_limit_l_min -17
_diffrn_reflns_number 21976
_diffrn_reflns_theta_full 30.61
_diffrn_reflns_theta_max 30.61
_diffrn_reflns_theta_min 1.85
_diffrn_standards_decay_% 0
_diffrn_standards_number 0
_exptl_absorpt_coefficient_mu 1.213
_exptl_absorpt_correction_T_max 0.7461
_exptl_absorpt_correction_T_min 0.6756
_exptl_absorpt_correction_type multi-scan
_exptl_absorpt_process_details
; 
R.H. Blessing, Acta Cryst. (1995), A51, 33-38
;
_exptl_crystal_colour yellow
_exptl_crystal_density_diffrn 1.549
_exptl_crystal_density_method 'not measured'
_exptl_crystal_description block
_exptl_crystal_F_000 552
_exptl_crystal_size_max 0.4
_exptl_crystal_size_mid 0.3
_exptl_crystal_size_min 0.2
_refine_diff_density_max 0.652
_refine_diff_density_min -0.604
_refine_diff_density_rms 0.222
_refine_ls_extinction_method none
_refine_ls_goodness_of_fit_ref 1.159
_refine_ls_hydrogen_treatment constr
_refine_ls_matrix_type full
_refine_ls_number_parameters 309
_refine_ls_number_reflns 7036
_refine_ls_number_restraints 0
_refine_ls_restrained_S_all 1.159
_refine_ls_R_factor_all 0.0350
_refine_ls_R_factor_gt 0.0264
_refine_ls_shift/su_max 0.000
_refine_ls_shift/su_mean 0.000
_refine_ls_structure_factor_coef Fsqd
_refine_ls_weighting_details 'calc w=1/[\s^2^(Fo^2^)+(0.0492P)^2^+0.3374P] where P=(Fo^2^+2Fc^2^)/3'
_refine_ls_weighting_scheme calc
_refine_ls_wR_factor_gt 0.0773
_refine_ls_wR_factor_ref 0.0924
_reflns_number_gt 6159
_reflns_number_total 7036
_reflns_threshold_expression >2\s(I)
_cod_data_source_file om200905p_si_002.cif
_cod_data_source_block alh089
_cod_depositor_comments
;
The following automatic conversions were performed:

'_symmetry_cell_setting' value 'Triclinic' changed to 'triclinic'
according to /home/saulius/struct/CIF-dictionaries/cif_core.dic
dictionary named 'cif_core.dic' version 2.4.1 from 2010-06-29.

Automatic conversion script
Id: cif_fix_values 1715 2011-07-08 13:25:40Z adriana 
;
_cod_original_cell_volume 1154.03(10)
_cod_database_code 4065530

loop_
_symmetry_equiv_pos_as_xyz
'x, y, z'
'-x, -y, -z'

loop_
_atom_site_label
_atom_site_type_symbol
_atom_site_fract_x
_atom_site_fract_y
_atom_site_fract_z
_atom_site_U_iso_or_equiv
_atom_site_adp_type
_atom_site_occupancy
_atom_site_symmetry_multiplicity
_atom_site_calc_flag
_atom_site_refinement_flags
Fe1 Fe 0.36031(2) 0.46239(2) 0.178751(16) 0.02203(6) Uani 1 1 d .
Mn1 Mn -0.19852(2) 0.20584(2) 0.261722(19) 0.02356(6) Uani 1 1 d .
O7 O 0.03353(13) 0.47856(12) 0.16481(11) 0.0316(2) Uani 1 1 d .
H7O H 0.1217 0.5337 0.1854 0.047 Uiso 1 1 calc R
O8 O 0.04411(13) 0.34796(11) 0.53415(9) 0.0296(2) Uani 1 1 d .
O15 O -0.30200(17) 0.32105(16) 0.43362(13) 0.0493(3) Uani 1 1 d .
O16 O -0.46908(17) -0.06814(15) 0.13500(16) 0.0580(4) Uani 1 1 d .
O17 O -0.32227(15) 0.34412(16) 0.09784(13) 0.0452(3) Uani 1 1 d .
C1 C -0.08252(15) 0.11408(14) 0.18038(12) 0.0246(2) Uani 1 1 d .
H1 H -0.1271 0.0651 0.0939 0.030 Uiso 1 1 d R
C2 C -0.00709(14) 0.26235(14) 0.21857(12) 0.0220(2) Uani 1 1 d .
C3 C 0.03791(15) 0.34080(14) 0.34100(12) 0.0227(2) Uani 1 1 d .
H3 H 0.0858 0.4393 0.3677 0.027 Uiso 1 1 calc R
C4 C 0.00776(16) 0.26461(14) 0.42204(12) 0.0239(2) Uani 1 1 d .
C5 C -0.07015(17) 0.11656(15) 0.37800(13) 0.0270(3) Uani 1 1 d .
H5 H -0.1034 0.0689 0.4276 0.032 Uiso 1 1 d R
C6 C -0.05551(16) 0.03717(14) 0.27192(13) 0.0256(3) Uani 1 1 d .
H6 H -0.1390 -0.0585 0.2373 0.031 Uiso 1 1 calc R
C7 C 0.01242(15) 0.33694(15) 0.12577(12) 0.0240(2) Uani 1 1 d .
H7 H -0.0814 0.2855 0.0522 0.029 Uiso 1 1 calc R
C8 C 0.0089(2) 0.28011(19) 0.61875(14) 0.0369(3) Uani 1 1 d .
H8A H -0.0978 0.2246 0.5878 0.055 Uiso 1 1 calc R
H8B H 0.0439 0.3505 0.6952 0.055 Uiso 1 1 calc R
H8C H 0.0569 0.2196 0.6301 0.055 Uiso 1 1 calc R
C9 C 0.08883(16) 0.02266(14) 0.29788(13) 0.0251(3) Uani 1 1 d .
C10 C 0.21851(19) 0.10396(17) 0.40366(15) 0.0353(3) Uani 1 1 d .
H10 H 0.2184 0.1690 0.4643 0.042 Uiso 1 1 calc R
C11 C 0.3484(2) 0.0891(2) 0.41981(17) 0.0442(4) Uani 1 1 d .
H11 H 0.4344 0.1442 0.4912 0.053 Uiso 1 1 calc R
C12 C 0.3511(2) -0.0064(2) 0.33092(17) 0.0420(4) Uani 1 1 d .
H12 H 0.4384 -0.0158 0.3420 0.050 Uiso 1 1 calc R
C13 C 0.2231(2) -0.08788(19) 0.22560(16) 0.0397(4) Uani 1 1 d .
H13 H 0.2240 -0.1525 0.1651 0.048 Uiso 1 1 calc R
C14 C 0.09296(19) -0.07389(16) 0.20946(14) 0.0330(3) Uani 1 1 d .
H14 H 0.0070 -0.1301 0.1383 0.040 Uiso 1 1 calc R
C15 C -0.26204(18) 0.27677(17) 0.36648(15) 0.0319(3) Uani 1 1 d .
C16 C -0.36450(19) 0.03870(17) 0.18571(16) 0.0354(3) Uani 1 1 d .
C17 C -0.27281(17) 0.29003(17) 0.16029(15) 0.0307(3) Uani 1 1 d .
C18 C 0.13528(15) 0.33161(14) 0.09045(12) 0.0226(2) Uani 1 1 d .
C19 C 0.18665(16) 0.40812(16) 0.01519(12) 0.0279(3) Uani 1 1 d .
H19 H 0.1523 0.4685 -0.0162 0.033 Uiso 1 1 calc R
C20 C 0.29890(18) 0.37550(18) -0.00286(14) 0.0329(3) Uani 1 1 d .
H20 H 0.3515 0.4113 -0.0478 0.040 Uiso 1 1 calc R
C21 C 0.31750(18) 0.27887(16) 0.05947(15) 0.0341(3) Uani 1 1 d .
H21 H 0.3841 0.2403 0.0621 0.041 Uiso 1 1 calc R
C22 C 0.21655(17) 0.25110(15) 0.11723(14) 0.0285(3) Uani 1 1 d .
H22 H 0.2055 0.1913 0.1640 0.034 Uiso 1 1 calc R
C23 C 0.4094(2) 0.5779(2) 0.34893(16) 0.0493(5) Uani 1 1 d .
H23 H 0.3430 0.5656 0.3860 0.059 Uiso 1 1 calc R
C24 C 0.4353(2) 0.66778(18) 0.27629(17) 0.0470(5) Uani 1 1 d .
H24 H 0.3887 0.7248 0.2571 0.056 Uiso 1 1 calc R
C25 C 0.5444(2) 0.6540(2) 0.23932(19) 0.0485(5) Uani 1 1 d .
H25 H 0.5827 0.7007 0.1911 0.058 Uiso 1 1 calc R
C26 C 0.5852(2) 0.5597(2) 0.28620(19) 0.0504(5) Uani 1 1 d .
H26 H 0.6557 0.5326 0.2747 0.061 Uiso 1 1 calc R
C27 C 0.5041(2) 0.5112(2) 0.35364(16) 0.0498(5) Uani 1 1 d .
H27 H 0.5110 0.4466 0.3944 0.060 Uiso 1 1 calc R

loop_
_atom_site_aniso_label
_atom_site_aniso_U_11
_atom_site_aniso_U_22
_atom_site_aniso_U_33
_atom_site_aniso_U_23
_atom_site_aniso_U_13
_atom_site_aniso_U_12
Fe1 0.02207(10) 0.02312(10) 0.01966(10) 0.00514(7) 0.00880(7) 0.00951(8)
Mn1 0.02176(10) 0.02291(10) 0.02648(11) 0.00750(8) 0.01303(8) 0.00810(8)
O7 0.0378(6) 0.0328(5) 0.0409(6) 0.0200(5) 0.0242(5) 0.0225(5)
O8 0.0372(6) 0.0293(5) 0.0219(4) 0.0082(4) 0.0157(4) 0.0117(4)
O15 0.0484(8) 0.0558(8) 0.0503(8) 0.0072(6) 0.0312(7) 0.0252(7)
O16 0.0407(7) 0.0364(7) 0.0688(10) 0.0031(7) 0.0184(7) -0.0016(6)
O17 0.0375(6) 0.0574(8) 0.0569(8) 0.0328(7) 0.0232(6) 0.0282(6)
C1 0.0249(6) 0.0251(6) 0.0231(6) 0.0062(5) 0.0107(5) 0.0105(5)
C2 0.0202(6) 0.0257(6) 0.0226(6) 0.0090(5) 0.0110(5) 0.0105(5)
C3 0.0230(6) 0.0226(5) 0.0233(6) 0.0080(5) 0.0119(5) 0.0087(5)
C4 0.0258(6) 0.0256(6) 0.0220(6) 0.0083(5) 0.0124(5) 0.0107(5)
C5 0.0308(7) 0.0252(6) 0.0290(7) 0.0118(5) 0.0167(6) 0.0115(5)
C6 0.0282(6) 0.0201(5) 0.0270(6) 0.0073(5) 0.0123(5) 0.0085(5)
C7 0.0239(6) 0.0292(6) 0.0225(6) 0.0109(5) 0.0114(5) 0.0130(5)
C8 0.0450(9) 0.0424(8) 0.0269(7) 0.0150(6) 0.0209(7) 0.0165(7)
C9 0.0297(7) 0.0195(5) 0.0249(6) 0.0077(5) 0.0110(5) 0.0098(5)
C10 0.0360(8) 0.0300(7) 0.0303(7) -0.0016(6) 0.0077(6) 0.0152(6)
C11 0.0333(8) 0.0407(9) 0.0387(9) -0.0049(7) 0.0010(7) 0.0160(7)
C12 0.0353(8) 0.0417(9) 0.0440(9) 0.0038(7) 0.0107(7) 0.0214(7)
C13 0.0439(9) 0.0417(9) 0.0333(8) 0.0025(7) 0.0129(7) 0.0259(8)
C14 0.0355(8) 0.0299(7) 0.0257(7) 0.0015(5) 0.0059(6) 0.0157(6)
C15 0.0286(7) 0.0319(7) 0.0360(8) 0.0099(6) 0.0167(6) 0.0120(6)
C16 0.0307(7) 0.0324(7) 0.0405(8) 0.0090(6) 0.0175(7) 0.0102(6)
C17 0.0238(6) 0.0334(7) 0.0377(8) 0.0122(6) 0.0169(6) 0.0119(6)
C18 0.0229(6) 0.0253(6) 0.0191(5) 0.0064(4) 0.0100(5) 0.0094(5)
C19 0.0267(6) 0.0357(7) 0.0192(6) 0.0101(5) 0.0104(5) 0.0105(6)
C20 0.0288(7) 0.0398(8) 0.0236(6) 0.0029(6) 0.0158(6) 0.0077(6)
C21 0.0293(7) 0.0295(7) 0.0408(8) 0.0001(6) 0.0185(6) 0.0121(6)
C22 0.0294(7) 0.0232(6) 0.0352(7) 0.0081(5) 0.0167(6) 0.0120(5)
C23 0.0332(8) 0.0611(12) 0.0282(8) -0.0125(8) 0.0142(7) 0.0058(8)
C24 0.0449(10) 0.0317(8) 0.0457(10) -0.0072(7) 0.0066(8) 0.0171(8)
C25 0.0429(10) 0.0323(8) 0.0473(10) -0.0025(7) 0.0208(8) -0.0016(7)
C26 0.0256(8) 0.0546(11) 0.0476(10) -0.0087(9) 0.0057(7) 0.0129(8)
C27 0.0486(11) 0.0565(11) 0.0270(8) 0.0078(8) -0.0008(7) 0.0225(9)

loop_
_atom_type_symbol
_atom_type_description
_atom_type_scat_dispersion_real
_atom_type_scat_dispersion_imag
_atom_type_scat_source
C C 0.0033 0.0016 'International Tables Vol C Tables 4.2.6.8 and 6.1.1.4'
H H 0.0000 0.0000 'International Tables Vol C Tables 4.2.6.8 and 6.1.1.4'
O O 0.0106 0.0060 'International Tables Vol C Tables 4.2.6.8 and 6.1.1.4'
Mn Mn 0.3368 0.7283 'International Tables Vol C Tables 4.2.6.8 and 6.1.1.4'
Fe Fe 0.3463 0.8444 'International Tables Vol C Tables 4.2.6.8 and 6.1.1.4'

loop_
_geom_angle_atom_site_label_1
_geom_angle_atom_site_label_2
_geom_angle_atom_site_label_3
_geom_angle
C23 Fe1 C27 40.79(9)
C23 Fe1 C24 41.18(9)
C27 Fe1 C24 68.41(9)
C23 Fe1 C18 109.95(6)
C27 Fe1 C18 130.02(8)
C24 Fe1 C18 120.05(7)
C23 Fe1 C26 67.79(8)
C27 Fe1 C26 40.02(9)
C24 Fe1 C26 67.32(8)
C18 Fe1 C26 167.05(8)
C23 Fe1 C21 150.34(9)
C27 Fe1 C21 115.94(8)
C24 Fe1 C21 165.62(8)
C18 Fe1 C21 68.73(6)
C26 Fe1 C21 106.54(7)
C23 Fe1 C25 68.14(8)
C27 Fe1 C25 67.31(9)
C24 Fe1 C25 40.28(8)
C18 Fe1 C25 152.94(8)
C26 Fe1 C25 39.36(9)
C21 Fe1 C25 126.92(7)
C23 Fe1 C22 118.29(8)
C27 Fe1 C22 107.74(8)
C24 Fe1 C22 153.12(8)
C18 Fe1 C22 40.95(6)
C26 Fe1 C22 127.80(8)
C21 Fe1 C22 40.81(6)
C25 Fe1 C22 164.79(8)
C23 Fe1 C20 168.64(9)
C27 Fe1 C20 148.63(8)
C24 Fe1 C20 128.90(8)
C18 Fe1 C20 68.71(6)
C26 Fe1 C20 116.14(8)
C21 Fe1 C20 40.65(7)
C25 Fe1 C20 107.60(7)
C22 Fe1 C20 68.64(6)
C23 Fe1 C19 131.26(8)
C27 Fe1 C19 169.57(8)
C24 Fe1 C19 109.90(7)
C18 Fe1 C19 41.09(5)
C26 Fe1 C19 149.81(8)
C21 Fe1 C19 68.39(7)
C25 Fe1 C19 118.57(8)
C22 Fe1 C19 68.81(6)
C20 Fe1 C19 40.47(6)
C16 Mn1 C17 93.26(8)
C16 Mn1 C15 95.75(7)
C17 Mn1 C15 88.75(7)
C16 Mn1 C3 154.89(7)
C17 Mn1 C3 103.14(6)
C15 Mn1 C3 103.40(6)
C16 Mn1 C2 124.07(7)
C17 Mn1 C2 89.88(6)
C15 Mn1 C2 140.17(6)
C3 Mn1 C2 38.73(5)
C16 Mn1 C1 88.71(6)
C17 Mn1 C1 106.37(6)
C15 Mn1 C1 164.00(7)
C3 Mn1 C1 68.61(5)
C2 Mn1 C1 37.82(5)
C16 Mn1 C4 129.08(7)
C17 Mn1 C4 137.65(6)
C15 Mn1 C4 86.44(6)
C3 Mn1 C4 38.38(5)
C2 Mn1 C4 68.49(5)
C1 Mn1 C4 78.88(5)
C16 Mn1 C5 93.23(7)
C17 Mn1 C5 169.27(6)
C15 Mn1 C5 99.08(6)
C3 Mn1 C5 68.03(5)
C2 Mn1 C5 79.41(5)
C1 Mn1 C5 65.26(5)
C4 Mn1 C5 36.86(5)
C4 O8 C8 117.82(12)
C2 C1 C6 119.49(12)
C2 C1 Mn1 69.46(8)
C6 C1 Mn1 93.74(8)
C1 C2 C3 119.45(12)
C1 C2 C7 119.46(12)
C3 C2 C7 120.85(12)
C1 C2 Mn1 72.72(8)
C3 C2 Mn1 70.55(7)
C7 C2 Mn1 123.78(9)
C2 C3 C4 118.27(12)
C2 C3 Mn1 70.72(8)
C4 C3 Mn1 73.14(8)
O8 C4 C5 125.88(12)
O8 C4 C3 114.06(12)
C5 C4 C3 119.58(12)
O8 C4 Mn1 124.03(10)
C5 C4 Mn1 72.60(8)
C3 C4 Mn1 68.48(8)
C4 C5 C6 118.93(12)
C4 C5 Mn1 70.53(8)
C6 C5 Mn1 92.16(9)
C5 C6 C1 103.46(11)
C5 C6 C9 117.33(12)
C1 C6 C9 112.90(11)
O7 C7 C18 111.14(11)
O7 C7 C2 112.09(11)
C18 C7 C2 112.58(11)
C10 C9 C14 118.08(14)
C10 C9 C6 123.52(13)
C14 C9 C6 118.37(13)
C9 C10 C11 120.65(14)
C12 C11 C10 120.59(16)
C13 C12 C11 119.35(16)
C12 C13 C14 120.20(15)
C13 C14 C9 121.12(14)
O15 C15 Mn1 179.36(16)
O16 C16 Mn1 178.30(17)
O17 C17 Mn1 177.99(14)
C22 C18 C19 107.66(12)
C22 C18 C7 129.32(12)
C19 C18 C7 122.98(12)
C22 C18 Fe1 69.61(8)
C19 C18 Fe1 69.73(8)
C7 C18 Fe1 127.97(9)
C20 C19 C18 107.95(13)
C20 C19 Fe1 69.64(9)
C18 C19 Fe1 69.18(8)
C19 C20 C21 108.34(13)
C19 C20 Fe1 69.89(8)
C21 C20 Fe1 69.58(9)
C20 C21 C22 108.27(13)
C20 C21 Fe1 69.77(9)
C22 C21 Fe1 69.62(8)
C21 C22 C18 107.77(13)
C21 C22 Fe1 69.57(8)
C18 C22 Fe1 69.44(8)
C27 C23 C24 106.96(17)
C27 C23 Fe1 69.74(10)
C24 C23 Fe1 69.55(9)
C25 C24 C23 107.27(18)
C25 C24 Fe1 70.18(10)
C23 C24 Fe1 69.26(10)
C26 C25 C24 108.70(19)
C26 C25 Fe1 70.23(11)
C24 C25 Fe1 69.53(10)
C25 C26 C27 109.34(18)
C25 C26 Fe1 70.41(11)
C27 C26 Fe1 69.74(11)
C26 C27 C23 107.74(19)
C26 C27 Fe1 70.24(11)
C23 C27 Fe1 69.47(10)

loop_
_geom_bond_atom_site_label_1
_geom_bond_atom_site_label_2
_geom_bond_distance
Fe1 C23 2.0315(16)
Fe1 C27 2.0351(17)
Fe1 C24 2.0353(16)
Fe1 C18 2.0417(14)
Fe1 C26 2.0415(18)
Fe1 C21 2.0433(15)
Fe1 C25 2.0438(18)
Fe1 C22 2.0440(14)
Fe1 C20 2.0459(15)
Fe1 C19 2.0492(14)
Mn1 C16 1.7997(17)
Mn1 C17 1.8033(16)
Mn1 C15 1.8050(16)
Mn1 C3 2.1390(14)
Mn1 C2 2.1413(13)
Mn1 C1 2.1835(14)
Mn1 C4 2.2004(14)
Mn1 C5 2.2271(15)
O7 C7 1.4231(17)
O8 C4 1.3544(16)
O8 C8 1.4288(18)
O15 C15 1.145(2)
O16 C16 1.145(2)
O17 C17 1.145(2)
C1 C2 1.4020(18)
C1 C6 1.5172(19)
C2 C3 1.4193(18)
C2 C7 1.5196(18)
C3 C4 1.4275(18)
C4 C5 1.4000(19)
C5 C6 1.512(2)
C6 C9 1.521(2)
C7 C18 1.5030(19)
C9 C10 1.388(2)
C9 C14 1.390(2)
C10 C11 1.389(2)
C11 C12 1.379(2)
C12 C13 1.377(3)
C13 C14 1.387(2)
C18 C22 1.4293(19)
C18 C19 1.4358(19)
C19 C20 1.416(2)
C20 C21 1.420(2)
C21 C22 1.425(2)
C23 C27 1.417(3)
C23 C24 1.430(3)
C24 C25 1.405(3)
C25 C26 1.376(3)
C26 C27 1.395(3)
